data_2018975
loop_
_publ_author_name
'Su, Bi-Yun'
'Wang, Jia-Xiang'
'Liu, Xiang'
'Li, Qian-Ding'

_publ_section_title
;
 Isomeric 3- and
 4-chloro-<i>N</i>-[1-(1<i>H</i>-pyrrol-2-yl)ethylidene]aniline
;
_journal_coeditor_code MX3093
_journal_issue 5
_journal_name_full 'Acta Crystallographica Section C'
_journal_page_first 522
_journal_page_last 525
_journal_paper_doi 10.1107/S0108270113007889
_journal_volume 69
_journal_year 2013
_chemical_formula_iupac 'C12 H11 Cl N2'
_chemical_formula_moiety 'C12 H11 Cl N2'
_chemical_formula_sum 'C12 H11 Cl N2'
_chemical_formula_weight 218.68
_chemical_melting_point 362.6
_chemical_name_common
;
3-Chloro-N-[1-(1H-pyrrol-2-yl)ethylidene]aniline
;
_chemical_name_systematic
;
3-Chloro-<i>N</i>-[1-(1<i>H</i>-pyrrol-2-yl)ethylidene]aniline
;
_space_group_IT_number 15
_symmetry_cell_setting monoclinic
_symmetry_space_group_name_Hall '-C 2yc'
_symmetry_space_group_name_H-M 'C 1 2/c 1'
_atom_sites_solution_hydrogens geom
_atom_sites_solution_primary direct
_atom_sites_solution_secondary difmap
_audit_creation_method SHELXL97
_cell_angle_alpha 90.00
_cell_angle_beta 98.404(10)
_cell_angle_gamma 90.00
_cell_formula_units_Z 8
_cell_length_a 23.722(15)
_cell_length_b 5.720(4)
_cell_length_c 16.868(11)
_cell_measurement_temperature 296(2)
_cell_measurement_theta_max 26.22
_cell_measurement_theta_min 3.20
_cell_volume 2264(3)
_computing_cell_refinement 'SAINT (Bruker, 2008)'
_computing_data_collection 'APEX2 (Bruker, 2008)'
_computing_data_reduction 'SAINT (Bruker, 2008)'
_computing_molecular_graphics 'SHELXTL (Sheldrick, 2008)'
_computing_publication_material 'publCIF (Westrip, 2010)'
_computing_structure_refinement 'SHELXL97 (Sheldrick, 2008)'
_computing_structure_solution 'SHELXS97 (Sheldrick, 2008)'
_diffrn_ambient_temperature 296(2)
_diffrn_measured_fraction_theta_full 0.983
_diffrn_measured_fraction_theta_max 0.983
_diffrn_measurement_device_type 'Bruker APEXII CCD area-detector'
_diffrn_measurement_method '\f and \w'
_diffrn_radiation_monochromator graphite
_diffrn_radiation_source 'fine-focus sealed tube'
_diffrn_radiation_type MoK\a
_diffrn_radiation_wavelength 0.71073
_diffrn_reflns_av_R_equivalents 0.0442
_diffrn_reflns_av_sigmaI/netI 0.0495
_diffrn_reflns_limit_h_max 29
_diffrn_reflns_limit_h_min -25
_diffrn_reflns_limit_k_max 6
_diffrn_reflns_limit_k_min -7
_diffrn_reflns_limit_l_max 20
_diffrn_reflns_limit_l_min -20
_diffrn_reflns_number 5682
_diffrn_reflns_theta_full 26.22
_diffrn_reflns_theta_max 26.22
_diffrn_reflns_theta_min 3.20
_exptl_absorpt_coefficient_mu 0.305
_exptl_absorpt_correction_T_max 0.9405
_exptl_absorpt_correction_T_min 0.8964
_exptl_absorpt_correction_type multi-scan
_exptl_absorpt_process_details '(SADABS; Bruker, 2008)'
_exptl_crystal_colour colourless
_exptl_crystal_density_diffrn 1.283
_exptl_crystal_density_method 'not measured'
_exptl_crystal_description block
_exptl_crystal_F_000 912
_exptl_crystal_size_max 0.37
_exptl_crystal_size_mid 0.29
_exptl_crystal_size_min 0.20
_refine_diff_density_max 0.189
_refine_diff_density_min -0.191
_refine_ls_extinction_coef 0.0035(8)
_refine_ls_extinction_expression Fc^*^=kFc[1+0.001xFc^2^\l^3^/sin(2\q)]^-1/4^
_refine_ls_extinction_method 'SHELXL97 (Sheldrick, 2008)'
_refine_ls_goodness_of_fit_ref 1.008
_refine_ls_hydrogen_treatment mixed
_refine_ls_matrix_type full
_refine_ls_number_parameters 145
_refine_ls_number_reflns 2235
_refine_ls_number_restraints 2
_refine_ls_restrained_S_all 1.007
_refine_ls_R_factor_all 0.0597
_refine_ls_R_factor_gt 0.0419
_refine_ls_shift/su_max 0.000
_refine_ls_shift/su_mean 0.000
_refine_ls_structure_factor_coef Fsqd
_refine_ls_weighting_details 'calc w = 1/[\s^2^(Fo^2^)+(0.0550P)^2^+0.7500P] where P=(Fo^2^+2Fc^2^)/3'
_refine_ls_weighting_scheme calc
_refine_ls_wR_factor_gt 0.1082
_refine_ls_wR_factor_ref 0.1195
_reflns_number_gt 1611
_reflns_number_total 2235
_reflns_threshold_expression I>2\s(I)
_cod_data_source_file mx3093.cif
_cod_data_source_block I
_cod_original_sg_symbol_H-M 'C 2/c'
_cod_database_code 2018975
_cod_database_fobs_code 2018975

loop_
_symmetry_equiv_pos_as_xyz
'x, y, z'
'-x, y, -z+1/2'
'x+1/2, y+1/2, z'
'-x+1/2, y+1/2, -z+1/2'
'-x, -y, -z'
'x, -y, z-1/2'
'-x+1/2, -y+1/2, -z'
'x+1/2, -y+1/2, z-1/2'

loop_
_atom_site_type_symbol
_atom_site_label
_atom_site_fract_x
_atom_site_fract_y
_atom_site_fract_z
_atom_site_U_iso_or_equiv
_atom_site_adp_type
_atom_site_calc_flag
_atom_site_refinement_flags
_atom_site_occupancy
_atom_site_symmetry_multiplicity
Cl Cl1 0.47791(2) 0.67469(13) 0.35356(4) 0.0865(3) Uani d . 1 1
N N1 0.16869(6) 0.7513(3) 0.40993(10) 0.0563(4) Uani d D 1 1
H H1 0.1925(9) 0.813(4) 0.4468(11) 0.068 Uiso d PD 0.85(3) 1
N N2 0.27532(6) 0.5367(3) 0.41718(10) 0.0549(4) Uani d D 1 1
H H2A 0.270(6) 0.61(2) 0.460(5) 0.066 Uiso d PD 0.15(3) 1
C C1 0.11410(8) 0.8304(4) 0.38903(13) 0.0688(6) Uani d . 1 1
H H1A 0.0976 0.9554 0.4124 0.083 Uiso calc R 1 1
C C2 0.08828(9) 0.6952(5) 0.32843(14) 0.0842(7) Uani d . 1 1
H H2 0.0511 0.7117 0.3027 0.101 Uiso calc R 1 1
C C3 0.12771(9) 0.5252(4) 0.31127(13) 0.0782(7) Uani d . 1 1
H H3 0.1212 0.4086 0.2726 0.094 Uiso calc R 1 1
C C4 0.17798(7) 0.5635(3) 0.36246(10) 0.0542(5) Uani d . 1 1
C C5 0.23386(7) 0.4508(3) 0.36766(10) 0.0509(4) Uani d . 1 1
C C6 0.23902(10) 0.2473(4) 0.31262(13) 0.0696(6) Uani d . 1 1
H H6A 0.2657 0.2850 0.2769 0.104 Uiso calc PR 0.53(3) 1
H H6B 0.2025 0.2146 0.2820 0.104 Uiso calc PR 0.53(3) 1
H H6C 0.2522 0.1123 0.3438 0.104 Uiso calc PR 0.53(3) 1
H H6E 0.2145 0.1230 0.3249 0.104 Uiso calc PR 0.47(3) 1
H H6D 0.2778 0.1933 0.3198 0.104 Uiso calc PR 0.47(3) 1
H H6F 0.2281 0.2957 0.2580 0.104 Uiso calc PR 0.47(3) 1
C C7 0.33193(7) 0.4440(3) 0.42002(10) 0.0518(4) Uani d . 1 1
C C8 0.34820(9) 0.2336(4) 0.45754(13) 0.0674(6) Uani d . 1 1
H H8 0.3215 0.1411 0.4781 0.081 Uiso calc R 1 1
C C9 0.40503(10) 0.1618(4) 0.46411(14) 0.0763(6) Uani d . 1 1
H H9 0.4160 0.0225 0.4904 0.092 Uiso calc R 1 1
C C10 0.44537(9) 0.2937(4) 0.43234(13) 0.0708(6) Uani d . 1 1
H H10 0.4830 0.2438 0.4366 0.085 Uiso calc R 1 1
C C11 0.42814(8) 0.5022(4) 0.39403(11) 0.0591(5) Uani d . 1 1
C C12 0.37214(7) 0.5807(3) 0.38867(10) 0.0535(4) Uani d . 1 1
H H12 0.3616 0.7232 0.3644 0.064 Uiso calc R 1 1

loop_
_atom_site_aniso_label
_atom_site_aniso_U_11
_atom_site_aniso_U_22
_atom_site_aniso_U_33
_atom_site_aniso_U_12
_atom_site_aniso_U_13
_atom_site_aniso_U_23
Cl1 0.0497(3) 0.1167(6) 0.0964(5) 0.0098(3) 0.0217(3) 0.0212(4)
N1 0.0421(8) 0.0657(10) 0.0602(10) 0.0005(7) 0.0050(6) -0.0060(8)
N2 0.0445(8) 0.0640(10) 0.0571(9) 0.0037(7) 0.0103(7) -0.0098(8)
C1 0.0469(10) 0.0857(15) 0.0734(13) 0.0100(10) 0.0074(9) -0.0022(11)
C2 0.0447(11) 0.130(2) 0.0739(14) 0.0097(12) -0.0030(9) -0.0111(14)
C3 0.0555(12) 0.1145(19) 0.0629(12) -0.0043(12) 0.0025(9) -0.0250(13)
C4 0.0464(9) 0.0675(12) 0.0500(10) -0.0048(8) 0.0118(7) -0.0036(9)
C5 0.0531(10) 0.0573(11) 0.0443(9) -0.0041(8) 0.0133(7) -0.0005(8)
C6 0.0707(13) 0.0722(13) 0.0669(13) -0.0021(11) 0.0132(10) -0.0157(11)
C7 0.0487(9) 0.0604(11) 0.0464(9) 0.0071(8) 0.0073(7) -0.0072(8)
C8 0.0690(13) 0.0635(12) 0.0706(13) 0.0043(10) 0.0131(10) 0.0051(10)
C9 0.0773(15) 0.0624(13) 0.0865(16) 0.0187(11) 0.0023(12) 0.0107(11)
C10 0.0566(12) 0.0766(15) 0.0772(14) 0.0240(10) 0.0026(10) -0.0008(11)
C11 0.0480(10) 0.0749(13) 0.0548(10) 0.0107(9) 0.0089(8) -0.0019(10)
C12 0.0472(9) 0.0627(11) 0.0499(10) 0.0107(8) 0.0051(7) 0.0012(8)

loop_
_atom_type_symbol
_atom_type_description
_atom_type_scat_dispersion_real
_atom_type_scat_dispersion_imag
_atom_type_scat_source
C C 0.0033 0.0016 'International Tables Vol C Tables 4.2.6.8 and 6.1.1.4'
H H 0.0000 0.0000 'International Tables Vol C Tables 4.2.6.8 and 6.1.1.4'
N N 0.0061 0.0033 'International Tables Vol C Tables 4.2.6.8 and 6.1.1.4'
Cl Cl 0.1484 0.1585 'International Tables Vol C Tables 4.2.6.8 and 6.1.1.4'

loop_
_geom_angle_atom_site_label_1
_geom_angle_atom_site_label_2
_geom_angle_atom_site_label_3
_geom_angle
_geom_angle_publ_flag
C1 N1 C4 109.51(17) y
C1 N1 H1 123.5(17) ?
C4 N1 H1 127.0(17) ?
C5 N2 C7 120.04(16) ?
C5 N2 H2A 122(9) ?
C7 N2 H2A 114(9) ?
C2 C1 N1 108.18(19) y
C2 C1 H1A 125.9 ?
N1 C1 H1A 125.9 ?
C1 C2 C3 107.98(19) y
C1 C2 H2 126.0 ?
C3 C2 H2 126.0 ?
C4 C3 C2 107.5(2) y
C4 C3 H3 126.3 ?
C2 C3 H3 126.3 ?
N1 C4 C3 106.84(17) y
N1 C4 C5 121.92(15) y
C3 C4 C5 131.12(19) ?
N2 C5 C4 117.94(17) y
N2 C5 C6 124.79(17) ?
C4 C5 C6 117.24(16) ?
C5 C6 H6A 109.5 ?
C5 C6 H6B 109.5 ?
H6A C6 H6B 109.5 ?
C5 C6 H6C 109.5 ?
H6A C6 H6C 109.5 ?
H6B C6 H6C 109.5 ?
C5 C6 H6E 109.5 ?
H6A C6 H6E 141.1 ?
H6B C6 H6E 56.3 ?
H6C C6 H6E 56.3 ?
C5 C6 H6D 109.5 ?
H6A C6 H6D 56.3 ?
H6B C6 H6D 141.1 ?
H6C C6 H6D 56.3 ?
H6E C6 H6D 109.5 ?
C5 C6 H6F 109.5 ?
H6A C6 H6F 56.3 ?
H6B C6 H6F 56.3 ?
H6C C6 H6F 141.1 ?
H6E C6 H6F 109.5 ?
H6D C6 H6F 109.5 ?
C8 C7 C12 119.91(17) ?
C8 C7 N2 122.08(17) ?
C12 C7 N2 117.86(17) ?
C7 C8 C9 119.4(2) ?
C7 C8 H8 120.3 ?
C9 C8 H8 120.3 ?
C10 C9 C8 121.4(2) ?
C10 C9 H9 119.3 ?
C8 C9 H9 119.3 ?
C9 C10 C11 118.30(19) ?
C9 C10 H10 120.8 ?
C11 C10 H10 120.8 ?
C10 C11 C12 121.34(19) ?
C10 C11 Cl1 119.70(15) ?
C12 C11 Cl1 118.94(16) ?
C11 C12 C7 119.53(18) ?
C11 C12 H12 120.2 ?
C7 C12 H12 120.2 ?

loop_
_geom_bond_atom_site_label_1
_geom_bond_atom_site_label_2
_geom_bond_distance
_geom_bond_publ_flag
Cl1 C11 1.752(2) ?
N1 C1 1.369(3) y
N1 C4 1.377(3) y
N1 H1 0.852(10) ?
N2 C5 1.291(2) y
N2 C7 1.438(2) y
N2 H2A 0.861(10) y
C1 C2 1.355(3) y
C1 H1A 0.9300 ?
C2 C3 1.408(3) y
C2 H2 0.9300 ?
C3 C4 1.384(3) y
C3 H3 0.9300 ?
C4 C5 1.465(3) y
C5 C6 1.505(3) ?
C6 H6A 0.9600 ?
C6 H6B 0.9600 ?
C6 H6C 0.9600 ?
C6 H6E 0.9600 ?
C6 H6D 0.9600 ?
C6 H6F 0.9600 ?
C7 C8 1.388(3) ?
C7 C12 1.396(3) ?
C8 C9 1.398(3) ?
C8 H8 0.9300 ?
C9 C10 1.386(3) ?
C9 H9 0.9300 ?
C10 C11 1.390(3) ?
C10 H10 0.9300 ?
C11 C12 1.392(2) ?
C12 H12 0.9300 ?

loop_
_geom_hbond_atom_site_label_D
_geom_hbond_atom_site_label_H
_geom_hbond_atom_site_label_A
_geom_hbond_site_symmetry_A
_geom_hbond_distance_DH
_geom_hbond_distance_HA
_geom_hbond_distance_DA
_geom_hbond_angle_DHA
N1 H1 N2 7_566 0.852(10) 2.465(14) 3.257(3) 155(2)
N2 H2A N1 7_566 0.861(10) 2.58(9) 3.257(3) 136(11)
C1 H1A Cg1 7_566 0.93 2.88 3.568(2) 132.0

loop_
_geom_torsion_atom_site_label_1
_geom_torsion_atom_site_label_2
_geom_torsion_atom_site_label_3
_geom_torsion_atom_site_label_4
_geom_torsion
_geom_torsion_publ_flag
C4 N1 C1 C2 -0.1(3) ?
N1 C1 C2 C3 0.5(3) ?
C1 C2 C3 C4 -0.6(3) ?
C1 N1 C4 C3 -0.3(2) ?
C1 N1 C4 C5 176.12(17) ?
C2 C3 C4 N1 0.6(3) ?
C2 C3 C4 C5 -175.4(2) ?
C7 N2 C5 C4 -175.15(15) ?
C7 N2 C5 C6 2.8(3) ?
N1 C4 C5 N2 -1.7(3) ?
C3 C4 C5 N2 173.7(2) ?
N1 C4 C5 C6 -179.83(18) ?
C3 C4 C5 C6 -4.4(3) ?
C5 N2 C7 C8 -76.9(2) y
C5 N2 C7 C12 107.7(2) ?
C12 C7 C8 C9 0.5(3) ?
N2 C7 C8 C9 -174.77(19) ?
C7 C8 C9 C10 -1.5(3) ?
C8 C9 C10 C11 0.6(3) ?
C9 C10 C11 C12 1.2(3) ?
C9 C10 C11 Cl1 179.66(17) ?
C10 C11 C12 C7 -2.1(3) ?
Cl1 C11 C12 C7 179.41(13) ?
C8 C7 C12 C11 1.2(3) ?
N2 C7 C12 C11 176.72(16) ?
